data_1553112
loop_
_publ_author_name
'Chen, Shanshan'
'Su, Yan'
'Han, Keli'
'Li, Xingwei'

_publ_section_title
;
 Mechanistic studies on C--C reductive coupling of five-coordinate Rh(iii)
 complexes
;
_journal_issue 7
_journal_name_full 'Organic Chemistry Frontiers'
_journal_page_first 783
_journal_paper_doi 10.1039/C5QO00049A
_journal_volume 2
_journal_year 2015
_chemical_formula_moiety 'C58 H44 F3 N P2 Rh, C H2 Cl2, F6 P'
_chemical_formula_sum 'C59 H46 Cl2 F9 N P3 Rh'
_chemical_formula_weight 1206.69
_space_group_IT_number 14
_space_group_name_Hall '-P 2yn'
_space_group_name_H-M_alt 'P 1 21/n 1'
_symmetry_cell_setting monoclinic
_symmetry_space_group_name_H-M 'P 1 21/n 1'
_atom_sites_solution_hydrogens geom
_atom_sites_solution_primary direct
_atom_sites_solution_secondary difmap
_audit_creation_method SHELXL-97
_audit_update_record
;
2014-06-15 deposited with the CCDC.
2015-04-29 downloaded from the CCDC.
;
_cell_angle_alpha 90.00
_cell_angle_beta 93.0920(10)
_cell_angle_gamma 90.00
_cell_formula_units_Z 4
_cell_length_a 13.6534(3)
_cell_length_b 25.7008(5)
_cell_length_c 15.5862(3)
_cell_measurement_reflns_used 7805
_cell_measurement_temperature 223(2)
_cell_measurement_theta_max 27.87
_cell_measurement_theta_min 2.71
_cell_volume 5461.29(19)
_computing_cell_refinement 'Bruker SMART'
_computing_data_collection 'Bruker SMART'
_computing_data_reduction 'Bruker SAINT'
_computing_molecular_graphics 'Bruker SHELXTL'
_computing_publication_material 'Bruker SHELXTL'
_computing_structure_refinement 'SHELXL-97 (Sheldrick, 1997)'
_computing_structure_solution 'SHELXS-97 (Sheldrick, 1990)'
_diffrn_ambient_temperature 223(2)
_diffrn_measured_fraction_theta_full 0.994
_diffrn_measured_fraction_theta_max 0.994
_diffrn_measurement_device_type 'CCD area detector'
_diffrn_measurement_method 'phi and omega scans'
_diffrn_radiation_monochromator graphite
_diffrn_radiation_source 'fine-focus sealed tube'
_diffrn_radiation_type MoK\a
_diffrn_radiation_wavelength 0.71073
_diffrn_reflns_av_R_equivalents 0.0523
_diffrn_reflns_av_sigmaI/netI 0.0525
_diffrn_reflns_limit_h_max 18
_diffrn_reflns_limit_h_min -17
_diffrn_reflns_limit_k_max 33
_diffrn_reflns_limit_k_min -33
_diffrn_reflns_limit_l_max 20
_diffrn_reflns_limit_l_min -20
_diffrn_reflns_number 57442
_diffrn_reflns_theta_full 28.00
_diffrn_reflns_theta_max 28.00
_diffrn_reflns_theta_min 1.53
_exptl_absorpt_coefficient_mu 0.569
_exptl_absorpt_correction_T_max 0.8662
_exptl_absorpt_correction_T_min 0.8479
_exptl_absorpt_correction_type multi-scan
_exptl_absorpt_process_details sadabs
_exptl_crystal_colour yellow
_exptl_crystal_density_diffrn 1.468
_exptl_crystal_density_meas 0
_exptl_crystal_density_method 'not measured'
_exptl_crystal_description prism
_exptl_crystal_F_000 2448
_exptl_crystal_size_max 0.30
_exptl_crystal_size_mid 0.28
_exptl_crystal_size_min 0.26
_refine_diff_density_max 0.931
_refine_diff_density_min -0.658
_refine_diff_density_rms 0.150
_refine_ls_extinction_method none
_refine_ls_goodness_of_fit_ref 1.017
_refine_ls_hydrogen_treatment constr
_refine_ls_matrix_type full
_refine_ls_number_parameters 741
_refine_ls_number_reflns 13106
_refine_ls_number_restraints 259
_refine_ls_restrained_S_all 1.055
_refine_ls_R_factor_all 0.0764
_refine_ls_R_factor_gt 0.0533
_refine_ls_shift/su_max 0.002
_refine_ls_shift/su_mean 0.000
_refine_ls_structure_factor_coef Fsqd
_refine_ls_weighting_details 'calc w=1/[\s^2^(Fo^2^)+(0.1096P)^2^+5.6911P] where P=(Fo^2^+2Fc^2^)/3'
_refine_ls_weighting_scheme calc
_refine_ls_wR_factor_gt 0.1514
_refine_ls_wR_factor_ref 0.1829
_reflns_number_gt 9876
_reflns_number_total 13106
_reflns_threshold_expression >2sigma(I)
_cod_data_source_file c5qo00049a2.cif
_cod_data_source_block lxw50
_cod_depositor_comments
;
The following automatic conversions were performed:

data item '_symmetry_cell_setting' value 'Monoclinic' was changed to
'monoclinic' in accordance with the
/home/saulius/struct/COD-crude-data/automatic-downloads/DataCite-retrospective/RSC/depositions/lib/dictionaries/cif_core.dic
dictionary named 'cif_core.dic' version 2.4.2 last updated on
2011-04-26.

Automatic conversion script
Id: cif_fix_values 6909 2019-04-08 15:41:33Z antanas 
;
_cod_original_sg_symbol_H-M P2(1)/n
_cod_database_code 1553112

loop_
_symmetry_equiv_pos_as_xyz
'x, y, z'
'-x+1/2, y+1/2, -z+1/2'
'-x, -y, -z'
'x-1/2, -y-1/2, z-1/2'

loop_
_atom_site_label
_atom_site_type_symbol
_atom_site_fract_x
_atom_site_fract_y
_atom_site_fract_z
_atom_site_U_iso_or_equiv
_atom_site_adp_type
_atom_site_occupancy
_atom_site_symmetry_multiplicity
_atom_site_calc_flag
_atom_site_refinement_flags
_atom_site_disorder_assembly
_atom_site_disorder_group
Rh1 Rh 0.168627(18) 0.847573(10) 0.230033(17) 0.02526(10) Uani 1 1 d . . .
C1 C 0.0459(2) 0.80653(13) 0.2122(2) 0.0285(7) Uani 1 1 d . . .
C2 C 0.0336(3) 0.75348(14) 0.2028(3) 0.0347(8) Uani 1 1 d . . .
H2 H 0.0884 0.7313 0.2061 0.042 Uiso 1 1 calc R . .
C3 C -0.0611(3) 0.73275(15) 0.1881(3) 0.0426(10) Uani 1 1 d . . .
H3 H -0.0683 0.6966 0.1806 0.051 Uiso 1 1 calc R . .
C4 C -0.1429(3) 0.76335(17) 0.1844(3) 0.0447(10) Uani 1 1 d . . .
H4 H -0.2052 0.7483 0.1745 0.054 Uiso 1 1 calc R . .
C5 C -0.1336(3) 0.81778(15) 0.1955(3) 0.0376(9) Uani 1 1 d . . .
C6 C -0.2161(3) 0.85252(18) 0.1941(3) 0.0476(11) Uani 1 1 d . . .
H6 H -0.2796 0.8388 0.1848 0.057 Uiso 1 1 calc R . .
C7 C -0.2051(3) 0.90439(18) 0.2058(3) 0.0486(11) Uani 1 1 d . . .
H7 H -0.2608 0.9259 0.2053 0.058 Uiso 1 1 calc R . .
C8 C -0.1098(3) 0.92687(15) 0.2190(3) 0.0391(9) Uani 1 1 d . . .
C9 C -0.0281(3) 0.89361(14) 0.2202(2) 0.0311(7) Uani 1 1 d . . .
C10 C -0.0390(3) 0.83863(14) 0.2083(2) 0.0297(7) Uani 1 1 d . . .
C11 C -0.0916(3) 0.98013(16) 0.2310(3) 0.0486(11) Uani 1 1 d . . .
H11 H -0.1437 1.0040 0.2297 0.058 Uiso 1 1 calc R . .
C12 C 0.0040(3) 0.99696(16) 0.2447(3) 0.0498(11) Uani 1 1 d . . .
H12 H 0.0171 1.0325 0.2537 0.060 Uiso 1 1 calc R . .
C13 C 0.0807(3) 0.96167(14) 0.2452(3) 0.0392(9) Uani 1 1 d . . .
H13 H 0.1453 0.9740 0.2540 0.047 Uiso 1 1 calc R . .
C15 C 0.2690(3) 0.79023(14) 0.2228(2) 0.0297(7) Uani 1 1 d . . .
H15 H 0.2478 0.7575 0.2021 0.036 Uiso 1 1 calc R . .
C16 C 0.3640(3) 0.79638(14) 0.2460(2) 0.0318(8) Uani 1 1 d . . .
H16 H 0.3829 0.8290 0.2684 0.038 Uiso 1 1 calc R . .
C17 C 0.4420(3) 0.75725(14) 0.2400(2) 0.0305(7) Uani 1 1 d . . .
C18 C 0.5325(3) 0.76604(15) 0.2831(3) 0.0357(8) Uani 1 1 d . . .
H18 H 0.5432 0.7975 0.3130 0.043 Uiso 1 1 calc R . .
C19 C 0.6069(3) 0.72969(15) 0.2830(3) 0.0356(8) Uani 1 1 d . . .
H19 H 0.6673 0.7362 0.3128 0.043 Uiso 1 1 calc R . .
C20 C 0.5915(3) 0.68332(15) 0.2382(3) 0.0339(8) Uani 1 1 d . A .
C21 C 0.6699(3) 0.64306(17) 0.2400(3) 0.0473(11) Uani 1 1 d D . .
C22 C 0.5029(3) 0.67426(15) 0.1940(3) 0.0362(8) Uani 1 1 d . . .
H22 H 0.4931 0.6430 0.1635 0.043 Uiso 1 1 calc R A .
C23 C 0.4284(3) 0.71077(15) 0.1940(3) 0.0368(8) Uani 1 1 d . A .
H23 H 0.3686 0.7044 0.1630 0.044 Uiso 1 1 calc R . .
C24 C 0.0936(3) 0.87948(14) 0.4380(2) 0.0307(7) Uani 1 1 d . . .
C25 C -0.0068(3) 0.87174(17) 0.4241(3) 0.0407(9) Uani 1 1 d . . .
H25 H -0.0301 0.8473 0.3831 0.049 Uiso 1 1 calc R . .
C26 C -0.0723(3) 0.89961(17) 0.4699(3) 0.0459(10) Uani 1 1 d . . .
H26 H -0.1400 0.8939 0.4609 0.055 Uiso 1 1 calc R . .
C27 C -0.0382(4) 0.93606(16) 0.5293(3) 0.0468(11) Uani 1 1 d . . .
H27 H -0.0828 0.9549 0.5611 0.056 Uiso 1 1 calc R . .
C28 C 0.0596(4) 0.94478(16) 0.5419(3) 0.0468(10) Uani 1 1 d . . .
H28 H 0.0823 0.9702 0.5816 0.056 Uiso 1 1 calc R . .
C29 C 0.1265(3) 0.91640(15) 0.4966(3) 0.0389(9) Uani 1 1 d . . .
H29 H 0.1942 0.9224 0.5060 0.047 Uiso 1 1 calc R . .
C30 C 0.2982(3) 0.85778(15) 0.4180(2) 0.0342(8) Uani 1 1 d . . .
C31 C 0.3300(3) 0.90641(16) 0.3906(3) 0.0424(9) Uani 1 1 d . . .
H31 H 0.2874 0.9279 0.3570 0.051 Uiso 1 1 calc R . .
C32 C 0.4241(4) 0.9229(2) 0.4131(4) 0.0581(13) Uani 1 1 d . . .
H32 H 0.4452 0.9557 0.3949 0.070 Uiso 1 1 calc R . .
C33 C 0.4870(3) 0.8918(2) 0.4618(3) 0.0583(13) Uani 1 1 d . . .
H33 H 0.5510 0.9033 0.4770 0.070 Uiso 1 1 calc R . .
C34 C 0.4560(3) 0.8434(2) 0.4885(3) 0.0555(12) Uani 1 1 d . . .
H34 H 0.4991 0.8221 0.5218 0.067 Uiso 1 1 calc R . .
C35 C 0.3617(3) 0.82620(18) 0.4664(3) 0.0429(9) Uani 1 1 d . . .
H35 H 0.3412 0.7932 0.4842 0.052 Uiso 1 1 calc R . .
C36 C 0.1540(3) 0.77389(14) 0.4276(2) 0.0318(7) Uani 1 1 d . . .
C37 C 0.1137(3) 0.77004(16) 0.5073(3) 0.0423(9) Uani 1 1 d . . .
H37 H 0.0990 0.8005 0.5373 0.051 Uiso 1 1 calc R . .
C38 C 0.0949(4) 0.72181(18) 0.5436(3) 0.0518(11) Uani 1 1 d . . .
H38 H 0.0690 0.7196 0.5982 0.062 Uiso 1 1 calc R . .
C39 C 0.1150(4) 0.67736(18) 0.4983(3) 0.0530(12) Uani 1 1 d . . .
H39 H 0.1008 0.6446 0.5215 0.064 Uiso 1 1 calc R . .
C40 C 0.1550(4) 0.68028(17) 0.4202(3) 0.0530(12) Uani 1 1 d . . .
H40 H 0.1691 0.6497 0.3902 0.064 Uiso 1 1 calc R . .
C41 C 0.1746(3) 0.72790(15) 0.3856(3) 0.0416(9) Uani 1 1 d . . .
H41 H 0.2027 0.7295 0.3319 0.050 Uiso 1 1 calc R . .
C42 C 0.2354(3) 0.80652(15) 0.0222(2) 0.0363(8) Uani 1 1 d . . .
C43 C 0.1956(3) 0.75654(17) 0.0270(3) 0.0448(10) Uani 1 1 d . . .
H43 H 0.1435 0.7503 0.0626 0.054 Uiso 1 1 calc R . .
C44 C 0.2321(4) 0.71667(18) -0.0199(3) 0.0564(13) Uani 1 1 d . . .
H44 H 0.2038 0.6834 -0.0177 0.068 Uiso 1 1 calc R . .
C45 C 0.3102(4) 0.7254(2) -0.0703(3) 0.0641(15) Uani 1 1 d . . .
H45 H 0.3342 0.6980 -0.1032 0.077 Uiso 1 1 calc R . .
C46 C 0.3535(3) 0.7733(2) -0.0732(3) 0.0613(14) Uani 1 1 d . . .
H46 H 0.4081 0.7785 -0.1064 0.074 Uiso 1 1 calc R . .
C47 C 0.3161(3) 0.8148(2) -0.0263(3) 0.0471(10) Uani 1 1 d . . .
H47 H 0.3455 0.8479 -0.0278 0.056 Uiso 1 1 calc R . .
C48 C 0.0660(3) 0.87404(15) 0.0194(2) 0.0342(8) Uani 1 1 d . . .
C49 C 0.0183(3) 0.83785(19) -0.0347(3) 0.0492(11) Uani 1 1 d . . .
H49 H 0.0460 0.8047 -0.0413 0.059 Uiso 1 1 calc R . .
C50 C -0.0695(4) 0.8502(2) -0.0789(4) 0.0680(16) Uani 1 1 d . . .
H50 H -0.1006 0.8256 -0.1159 0.082 Uiso 1 1 calc R . .
C51 C -0.1112(4) 0.8987(2) -0.0683(4) 0.0653(14) Uani 1 1 d . . .
H51 H -0.1705 0.9074 -0.0985 0.078 Uiso 1 1 calc R . .
C52 C -0.0660(4) 0.9336(2) -0.0142(4) 0.0585(13) Uani 1 1 d . . .
H52 H -0.0947 0.9665 -0.0072 0.070 Uiso 1 1 calc R . .
C53 C 0.0210(3) 0.92211(16) 0.0308(3) 0.0444(10) Uani 1 1 d . . .
H53 H 0.0500 0.9466 0.0691 0.053 Uiso 1 1 calc R . .
C54 C 0.2569(3) 0.91581(15) 0.0700(3) 0.0392(9) Uani 1 1 d . . .
C55 C 0.2544(4) 0.9472(2) -0.0010(4) 0.0608(13) Uani 1 1 d . . .
H55 H 0.2115 0.9394 -0.0484 0.073 Uiso 1 1 calc R . .
C56 C 0.3149(5) 0.9905(2) -0.0031(5) 0.0814(19) Uani 1 1 d . . .
H56 H 0.3127 1.0116 -0.0524 0.098 Uiso 1 1 calc R . .
C57 C 0.3763(5) 1.0029(2) 0.0636(5) 0.086(2) Uani 1 1 d . . .
H57 H 0.4172 1.0322 0.0609 0.103 Uiso 1 1 calc R . .
C58 C 0.3789(5) 0.9725(2) 0.1358(4) 0.0754(17) Uani 1 1 d . . .
H58 H 0.4215 0.9811 0.1830 0.090 Uiso 1 1 calc R . .
C59 C 0.3191(4) 0.9291(2) 0.1397(3) 0.0552(12) Uani 1 1 d . . .
H59 H 0.3208 0.9086 0.1897 0.066 Uiso 1 1 calc R . .
C60 C 0.8855(5) 0.5459(3) 0.1641(5) 0.103(3) Uani 1 1 d . . .
H60A H 0.8560 0.5794 0.1469 0.123 Uiso 1 1 calc R . .
H60B H 0.9544 0.5466 0.1496 0.123 Uiso 1 1 calc R . .
Cl1 Cl 0.82538(18) 0.49632(10) 0.1068(2) 0.1311(9) Uani 1 1 d . . .
Cl2 Cl 0.87940(16) 0.53825(10) 0.27591(18) 0.1289(9) Uani 1 1 d . . .
F1 F 0.7386(5) 0.6501(3) 0.2993(4) 0.087(3) Uani 0.686(9) 1 d PDU A 1
F2 F 0.7226(4) 0.6477(2) 0.1656(4) 0.0716(19) Uani 0.686(9) 1 d PDU A 1
F3 F 0.6405(4) 0.59653(18) 0.2371(7) 0.090(3) Uani 0.686(9) 1 d PDU A 1
F1A F 0.7574(7) 0.6582(5) 0.2526(13) 0.087(6) Uani 0.314(9) 1 d PDU A 2
F2A F 0.6615(11) 0.6077(6) 0.1826(9) 0.105(7) Uani 0.314(9) 1 d PDU A 2
F3A F 0.6607(11) 0.6119(6) 0.3148(9) 0.091(5) Uani 0.314(9) 1 d PDU A 2
F4 F 0.2735(6) 0.0998(3) 0.4142(5) 0.193(3) Uani 1 1 d . B .
F5 F 0.3316(6) 0.0811(2) 0.2259(3) 0.159(3) Uani 1 1 d . B .
F6 F 0.3908(10) 0.1285(4) 0.3462(8) 0.145(5) Uani 0.547(13) 1 d PDU B 1
F7 F 0.2536(9) 0.1399(5) 0.2780(8) 0.156(6) Uani 0.547(13) 1 d PDU B 1
F8 F 0.2179(10) 0.0573(6) 0.2959(10) 0.171(6) Uani 0.547(13) 1 d PDU B 1
F9 F 0.3646(8) 0.0454(4) 0.3570(7) 0.117(4) Uani 0.547(13) 1 d PDU B 1
F6A F 0.2995(12) 0.1478(3) 0.2984(8) 0.149(7) Uani 0.453(13) 1 d PDU B 2
F7A F 0.1870(6) 0.0905(6) 0.3106(11) 0.130(5) Uani 0.453(13) 1 d PDU B 2
F8A F 0.2936(14) 0.0291(3) 0.3324(10) 0.151(6) Uani 0.453(13) 1 d PDU B 2
F9A F 0.4097(6) 0.0882(8) 0.3366(11) 0.163(7) Uani 0.453(13) 1 d PDU B 2
N1 N 0.0660(2) 0.91064(11) 0.2336(2) 0.0308(6) Uani 1 1 d . . .
P1 P 0.17540(7) 0.83747(4) 0.38010(6) 0.0279(2) Uani 1 1 d . . .
P2 P 0.17913(7) 0.85882(4) 0.08152(6) 0.0294(2) Uani 1 1 d . . .
P3 P 0.30245(9) 0.09059(5) 0.32069(9) 0.0532(3) Uani 1 1 d D . .

loop_
_atom_site_aniso_label
_atom_site_aniso_U_11
_atom_site_aniso_U_22
_atom_site_aniso_U_33
_atom_site_aniso_U_23
_atom_site_aniso_U_13
_atom_site_aniso_U_12
Rh1 0.02323(15) 0.02773(16) 0.02489(16) -0.00254(10) 0.00192(10) -0.00082(9)
C1 0.0260(16) 0.0299(17) 0.0299(18) -0.0031(14) 0.0026(13) -0.0039(13)
C2 0.0351(19) 0.0262(17) 0.043(2) -0.0053(16) 0.0050(16) -0.0020(14)
C3 0.046(2) 0.0309(19) 0.052(3) -0.0083(18) 0.0080(19) -0.0122(16)
C4 0.034(2) 0.045(2) 0.056(3) -0.006(2) 0.0050(18) -0.0132(17)
C5 0.0297(18) 0.041(2) 0.043(2) -0.0076(17) 0.0020(16) -0.0036(15)
C6 0.0271(19) 0.056(3) 0.060(3) -0.005(2) 0.0001(19) 0.0000(17)
C7 0.029(2) 0.053(3) 0.064(3) -0.008(2) 0.0000(19) 0.0101(18)
C8 0.036(2) 0.038(2) 0.043(2) -0.0027(17) 0.0007(17) 0.0093(16)
C9 0.0277(17) 0.0316(18) 0.0340(19) -0.0052(15) 0.0014(14) -0.0001(13)
C10 0.0279(17) 0.0316(18) 0.0295(18) -0.0021(14) 0.0014(14) -0.0011(13)
C11 0.047(2) 0.037(2) 0.062(3) -0.008(2) 0.003(2) 0.0131(18)
C12 0.055(3) 0.0288(19) 0.066(3) -0.015(2) 0.004(2) 0.0047(18)
C13 0.039(2) 0.0290(18) 0.049(2) -0.0085(17) 0.0001(18) -0.0032(15)
C15 0.0295(17) 0.0347(18) 0.0250(17) -0.0021(14) 0.0036(14) 0.0006(14)
C16 0.0290(17) 0.0322(18) 0.0344(19) -0.0024(15) 0.0040(15) 0.0036(14)
C17 0.0281(17) 0.0364(18) 0.0276(17) -0.0026(15) 0.0067(14) -0.0001(14)
C18 0.0325(19) 0.0353(19) 0.039(2) -0.0064(16) 0.0014(16) -0.0012(15)
C19 0.0273(17) 0.043(2) 0.036(2) -0.0064(17) -0.0023(15) 0.0003(15)
C20 0.0310(18) 0.0360(19) 0.035(2) -0.0022(16) 0.0025(15) 0.0046(14)
C21 0.038(2) 0.041(2) 0.062(3) -0.014(2) -0.008(2) 0.0105(17)
C22 0.037(2) 0.0324(18) 0.039(2) -0.0069(16) -0.0029(16) 0.0003(15)
C23 0.0269(17) 0.039(2) 0.044(2) -0.0092(17) 0.0002(16) -0.0028(15)
C24 0.0345(18) 0.0333(18) 0.0244(17) 0.0008(14) 0.0035(14) 0.0032(14)
C25 0.037(2) 0.047(2) 0.038(2) -0.0068(18) 0.0063(17) -0.0028(17)
C26 0.041(2) 0.052(2) 0.046(2) -0.001(2) 0.0150(19) 0.0024(18)
C27 0.063(3) 0.038(2) 0.041(2) 0.0039(18) 0.022(2) 0.0141(19)
C28 0.071(3) 0.0301(19) 0.040(2) -0.0086(17) 0.010(2) 0.0060(19)
C29 0.046(2) 0.0335(19) 0.037(2) -0.0028(16) 0.0009(17) -0.0007(16)
C30 0.0349(19) 0.042(2) 0.0264(18) -0.0041(15) 0.0049(15) -0.0019(15)
C31 0.040(2) 0.043(2) 0.044(2) -0.0004(19) -0.0003(18) -0.0063(17)
C32 0.048(3) 0.055(3) 0.072(4) -0.001(3) 0.002(2) -0.017(2)
C33 0.037(2) 0.082(4) 0.055(3) 0.002(3) -0.002(2) -0.017(2)
C34 0.038(2) 0.077(3) 0.051(3) 0.013(2) -0.006(2) 0.002(2)
C35 0.038(2) 0.053(2) 0.038(2) 0.0038(19) 0.0045(17) 0.0003(18)
C36 0.0317(18) 0.0359(19) 0.0275(18) 0.0012(15) -0.0004(14) 0.0000(14)
C37 0.056(3) 0.041(2) 0.031(2) 0.0012(17) 0.0093(18) 0.0041(18)
C38 0.069(3) 0.051(3) 0.037(2) 0.010(2) 0.014(2) 0.005(2)
C39 0.071(3) 0.040(2) 0.049(3) 0.016(2) 0.010(2) 0.005(2)
C40 0.077(3) 0.035(2) 0.048(3) 0.003(2) 0.010(2) 0.009(2)
C41 0.058(3) 0.036(2) 0.032(2) -0.0001(17) 0.0097(18) 0.0062(18)
C42 0.040(2) 0.040(2) 0.0293(19) 0.0009(16) 0.0008(16) 0.0086(16)
C43 0.058(3) 0.048(2) 0.029(2) -0.0019(18) 0.0059(18) 0.008(2)
C44 0.082(4) 0.039(2) 0.047(3) -0.004(2) -0.003(3) 0.021(2)
C45 0.073(3) 0.069(3) 0.048(3) -0.013(3) -0.009(3) 0.043(3)
C46 0.040(2) 0.097(4) 0.048(3) -0.001(3) 0.010(2) 0.022(3)
C47 0.040(2) 0.067(3) 0.035(2) -0.004(2) 0.0020(17) 0.010(2)
C48 0.0341(19) 0.039(2) 0.0292(18) 0.0030(15) -0.0010(15) 0.0027(15)
C49 0.045(2) 0.057(3) 0.044(3) -0.016(2) -0.004(2) 0.005(2)
C50 0.044(3) 0.086(4) 0.073(4) -0.027(3) -0.019(3) 0.004(2)
C51 0.046(3) 0.089(4) 0.060(3) 0.002(3) -0.008(2) 0.013(3)
C52 0.054(3) 0.049(3) 0.072(3) 0.005(2) -0.010(2) 0.014(2)
C53 0.053(2) 0.037(2) 0.042(2) -0.0001(18) -0.0039(19) 0.0071(18)
C54 0.038(2) 0.037(2) 0.043(2) -0.0013(18) 0.0077(17) -0.0058(16)
C55 0.063(3) 0.060(3) 0.060(3) 0.015(2) 0.005(3) -0.019(2)
C56 0.086(4) 0.060(3) 0.099(5) 0.029(3) 0.017(4) -0.020(3)
C57 0.075(4) 0.056(3) 0.126(6) 0.003(4) 0.013(4) -0.032(3)
C58 0.077(4) 0.075(4) 0.073(4) -0.012(3) -0.004(3) -0.033(3)
C59 0.057(3) 0.064(3) 0.044(3) -0.002(2) 0.000(2) -0.020(2)
C60 0.084(5) 0.098(5) 0.130(7) 0.045(5) 0.040(5) 0.025(4)
Cl1 0.1109(17) 0.1052(16) 0.177(3) 0.0198(16) 0.0045(16) 0.0253(13)
Cl2 0.0788(13) 0.145(2) 0.163(2) 0.0411(18) 0.0091(13) 0.0206(13)
F1 0.080(5) 0.099(6) 0.076(4) -0.035(4) -0.046(4) 0.050(4)
F2 0.062(3) 0.060(3) 0.095(4) -0.005(3) 0.027(3) 0.026(2)
F3 0.065(3) 0.024(2) 0.180(10) 0.015(4) 0.003(5) -0.0002(19)
F1A 0.027(5) 0.035(5) 0.201(19) 0.000(10) 0.016(9) 0.003(4)
F2A 0.103(12) 0.106(13) 0.100(11) -0.065(9) -0.052(9) 0.081(10)
F3A 0.098(9) 0.089(9) 0.090(9) 0.040(7) 0.027(7) 0.063(8)
F4 0.204(6) 0.215(7) 0.172(6) -0.105(5) 0.109(5) -0.064(5)
F5 0.270(8) 0.129(4) 0.082(3) 0.000(3) 0.036(4) 0.036(4)
F6 0.165(11) 0.106(8) 0.156(9) 0.021(7) -0.071(8) -0.077(7)
F7 0.113(9) 0.156(11) 0.201(12) 0.047(9) 0.014(8) 0.085(8)
F8 0.130(10) 0.174(13) 0.203(12) -0.042(11) -0.050(9) -0.095(9)
F9 0.119(8) 0.091(7) 0.139(8) 0.056(6) -0.021(6) 0.021(5)
F6A 0.152(13) 0.041(5) 0.262(17) 0.014(7) 0.105(13) -0.011(6)
F7A 0.056(5) 0.156(12) 0.179(12) 0.039(10) 0.023(6) -0.017(6)
F8A 0.238(17) 0.038(5) 0.170(12) 0.016(6) -0.043(12) 0.018(7)
F9A 0.035(5) 0.242(18) 0.210(13) -0.042(14) -0.007(6) 0.024(8)
N1 0.0304(15) 0.0275(14) 0.0347(17) -0.0072(13) 0.0028(12) -0.0009(11)
P1 0.0295(4) 0.0321(4) 0.0223(4) -0.0029(4) 0.0022(3) -0.0011(3)
P2 0.0324(5) 0.0323(5) 0.0235(4) -0.0005(4) 0.0026(4) -0.0004(4)
P3 0.0473(7) 0.0472(6) 0.0641(8) -0.0117(6) -0.0050(6) 0.0058(5)

loop_
_atom_type_symbol
_atom_type_description
_atom_type_scat_dispersion_real
_atom_type_scat_dispersion_imag
_atom_type_scat_source
C C 0.0033 0.0016 'International Tables Vol C Tables 4.2.6.8 and 6.1.1.4'
H H 0.0000 0.0000 'International Tables Vol C Tables 4.2.6.8 and 6.1.1.4'
F F 0.0171 0.0103 'International Tables Vol C Tables 4.2.6.8 and 6.1.1.4'
P P 0.1023 0.0942 'International Tables Vol C Tables 4.2.6.8 and 6.1.1.4'
Rh Rh -1.1178 0.9187 'International Tables Vol C Tables 4.2.6.8 and 6.1.1.4'
Cl Cl 0.1484 0.1585 'International Tables Vol C Tables 4.2.6.8 and 6.1.1.4'
N N 0.0061 0.0033 'International Tables Vol C Tables 4.2.6.8 and 6.1.1.4'

loop_
_geom_angle_atom_site_label_1
_geom_angle_atom_site_label_2
_geom_angle_atom_site_label_3
_geom_angle
C1 Rh1 C15 100.04(14)
C1 Rh1 N1 81.82(13)
C15 Rh1 N1 177.27(13)
C1 Rh1 P2 91.35(11)
C15 Rh1 P2 87.56(10)
N1 Rh1 P2 90.41(9)
C1 Rh1 P1 93.90(11)
C15 Rh1 P1 89.10(10)
N1 Rh1 P1 92.77(9)
P2 Rh1 P1 174.20(3)
C2 C1 C10 118.3(3)
C2 C1 Rh1 129.5(3)
C10 C1 Rh1 112.2(2)
C1 C2 C3 119.8(3)
C4 C3 C2 122.1(4)
C3 C4 C5 119.8(4)
C10 C5 C4 118.1(3)
C10 C5 C6 118.7(4)
C4 C5 C6 123.2(4)
C7 C6 C5 122.0(4)
C6 C7 C8 120.8(4)
C11 C8 C9 117.2(4)
C11 C8 C7 124.6(4)
C9 C8 C7 118.2(4)
N1 C9 C8 123.2(3)
N1 C9 C10 115.3(3)
C8 C9 C10 121.4(3)
C5 C10 C1 121.8(3)
C5 C10 C9 119.0(3)
C1 C10 C9 119.2(3)
C12 C11 C8 119.1(4)
C11 C12 C13 120.3(4)
N1 C13 C12 122.2(4)
C16 C15 Rh1 123.4(3)
C15 C16 C17 126.7(3)
C18 C17 C23 118.3(3)
C18 C17 C16 119.0(3)
C23 C17 C16 122.6(3)
C19 C18 C17 121.6(4)
C18 C19 C20 119.3(4)
C22 C20 C19 120.0(3)
C22 C20 C21 120.2(3)
C19 C20 C21 119.8(3)
F1A C21 F3 126.5(8)
F1A C21 F2A 112.1(9)
F3 C21 F2A 44.3(8)
F1A C21 F1 37.0(8)
F3 C21 F1 112.1(6)
F2A C21 F1 129.5(7)
F1A C21 F2 65.1(9)
F3 C21 F2 103.2(5)
F2A C21 F2 60.7(9)
F1 C21 F2 101.2(5)
F1A C21 F3A 99.9(8)
F3 C21 F3A 57.0(7)
F2A C21 F3A 99.5(9)
F1 C21 F3A 65.6(7)
F2 C21 F3A 142.8(5)
F1A C21 C20 117.6(7)
F3 C21 C20 115.5(4)
F2A C21 C20 116.4(6)
F1 C21 C20 114.1(4)
F2 C21 C20 109.0(4)
F3A C21 C20 108.1(5)
C20 C22 C23 120.7(4)
C22 C23 C17 120.1(4)
C29 C24 C25 119.1(3)
C29 C24 P1 123.3(3)
C25 C24 P1 117.5(3)
C26 C25 C24 120.5(4)
C25 C26 C27 119.8(4)
C28 C27 C26 120.2(4)
C27 C28 C29 120.5(4)
C24 C29 C28 119.9(4)
C35 C30 C31 119.7(4)
C35 C30 P1 123.2(3)
C31 C30 P1 116.9(3)
C32 C31 C30 119.8(4)
C33 C32 C31 120.6(4)
C32 C33 C34 119.7(4)
C33 C34 C35 120.5(5)
C30 C35 C34 119.7(4)
C41 C36 C37 117.5(4)
C41 C36 P1 122.0(3)
C37 C36 P1 120.4(3)
C36 C37 C38 121.2(4)
C39 C38 C37 118.9(4)
C40 C39 C38 120.8(4)
C39 C40 C41 119.9(4)
C40 C41 C36 121.7(4)
C47 C42 C43 119.5(4)
C47 C42 P2 122.1(3)
C43 C42 P2 118.4(3)
C44 C43 C42 120.4(4)
C43 C44 C45 119.9(5)
C46 C45 C44 121.0(4)
C45 C46 C47 119.8(4)
C42 C47 C46 119.3(5)
C49 C48 C53 118.3(4)
C49 C48 P2 122.3(3)
C53 C48 P2 119.3(3)
C50 C49 C48 120.8(4)
C51 C50 C49 119.8(5)
C52 C51 C50 119.6(5)
C51 C52 C53 121.6(5)
C52 C53 C48 119.9(4)
C55 C54 C59 118.5(4)
C55 C54 P2 124.3(4)
C59 C54 P2 117.1(3)
C54 C55 C56 120.2(6)
C57 C56 C55 121.5(6)
C56 C57 C58 119.3(5)
C57 C58 C59 120.5(6)
C54 C59 C58 120.1(5)
Cl1 C60 Cl2 112.3(4)
C13 N1 C9 118.0(3)
C13 N1 Rh1 130.6(3)
C9 N1 Rh1 111.4(2)
C30 P1 C36 106.84(18)
C30 P1 C24 104.27(17)
C36 P1 C24 102.32(16)
C30 P1 Rh1 106.09(12)
C36 P1 Rh1 120.28(12)
C24 P1 Rh1 115.74(12)
C48 P2 C42 104.90(18)
C48 P2 C54 104.88(19)
C42 P2 C54 106.17(18)
C48 P2 Rh1 117.15(13)
C42 P2 Rh1 117.32(13)
C54 P2 Rh1 105.28(14)
F8 P3 F9A 141.1(7)
F8 P3 F6A 119.7(7)
F9A P3 F6A 95.3(6)
F8 P3 F9 93.8(6)
F9A P3 F9 51.7(6)
F6A P3 F9 146.3(6)
F8 P3 F4 95.7(7)
F9A P3 F4 98.6(7)
F6A P3 F4 93.6(5)
F9 P3 F4 86.1(6)
F8 P3 F7 92.8(6)
F9A P3 F7 120.2(8)
F6A P3 F7 26.9(7)
F9 P3 F7 171.3(6)
F4 P3 F7 98.8(5)
F8 P3 F5 84.1(7)
F9A P3 F5 81.5(7)
F6A P3 F5 86.5(5)
F9 P3 F5 93.8(5)
F4 P3 F5 179.8(4)
F7 P3 F5 81.3(5)
F8 P3 F7A 37.5(6)
F9A P3 F7A 175.3(9)
F6A P3 F7A 87.9(6)
F9 P3 F7A 124.6(6)
F4 P3 F7A 77.8(7)
F7 P3 F7A 63.7(6)
F5 P3 F7A 102.1(7)
F8 P3 F6 177.6(6)
F9A P3 F6 41.1(6)
F6A P3 F6 58.0(6)
F9 P3 F6 88.5(5)
F4 P3 F6 84.2(6)
F7 P3 F6 84.9(5)
F5 P3 F6 95.9(6)
F7A P3 F6 140.3(7)
F8 P3 F8A 52.5(6)
F9A P3 F8A 91.2(6)
F6A P3 F8A 171.3(7)
F9 P3 F8A 41.3(5)
F4 P3 F8A 91.1(6)
F7 P3 F8A 144.8(7)
F5 P3 F8A 88.7(6)
F7A P3 F8A 85.9(6)
F6 P3 F8A 129.9(6)

loop_
_geom_bond_atom_site_label_1
_geom_bond_atom_site_label_2
_geom_bond_distance
Rh1 C1 1.987(3)
Rh1 C15 2.019(3)
Rh1 N1 2.145(3)
Rh1 P2 2.3448(10)
Rh1 P1 2.3503(9)
C1 C2 1.381(5)
C1 C10 1.421(5)
C2 C3 1.406(5)
C3 C4 1.364(6)
C4 C5 1.414(6)
C5 C10 1.403(5)
C5 C6 1.436(6)
C6 C7 1.353(6)
C7 C8 1.428(6)
C8 C11 1.402(6)
C8 C9 1.405(5)
C9 N1 1.363(5)
C9 C10 1.432(5)
C11 C12 1.381(6)
C12 C13 1.385(6)
C13 N1 1.338(5)
C15 C16 1.337(5)
C16 C17 1.471(5)
C17 C18 1.393(5)
C17 C23 1.401(5)
C18 C19 1.380(5)
C19 C20 1.391(5)
C20 C22 1.379(5)
C20 C21 1.489(5)
C21 F1A 1.262(10)
C21 F3 1.262(6)
C21 F2A 1.276(9)
C21 F1 1.293(6)
C21 F2 1.402(6)
C21 F3A 1.426(9)
C22 C23 1.384(5)
C24 C29 1.376(5)
C24 C25 1.390(5)
C24 P1 1.827(4)
C25 C26 1.376(6)
C26 C27 1.380(7)
C27 C28 1.358(7)
C28 C29 1.391(6)
C30 C35 1.382(6)
C30 C31 1.398(6)
C30 P1 1.823(4)
C31 C32 1.379(6)
C32 C33 1.372(7)
C33 C34 1.383(7)
C34 C35 1.387(6)
C36 C41 1.387(5)
C36 C37 1.389(5)
C36 P1 1.824(4)
C37 C38 1.393(6)
C38 C39 1.379(6)
C39 C40 1.362(7)
C40 C41 1.370(6)
C42 C47 1.387(6)
C42 C43 1.398(6)
C42 P2 1.824(4)
C43 C44 1.368(6)
C44 C45 1.377(8)
C45 C46 1.368(8)
C46 C47 1.404(7)
C48 C49 1.393(6)
C48 C53 1.395(6)
C48 P2 1.821(4)
C49 C50 1.387(7)
C50 C51 1.384(8)
C51 C52 1.358(8)
C52 C53 1.379(6)
C54 C55 1.367(6)
C54 C59 1.385(6)
C54 P2 1.824(4)
C55 C56 1.387(7)
C56 C57 1.338(9)
C57 C58 1.369(9)
C58 C59 1.385(7)
C60 Cl1 1.737(9)
C60 Cl2 1.761(8)
F4 P3 1.549(6)
F5 P3 1.569(5)
F6 P3 1.585(7)
F7 P3 1.563(9)
F8 P3 1.471(7)
F9 P3 1.529(7)
F6A P3 1.510(8)
F7A P3 1.576(8)
F8A P3 1.597(8)
F9A P3 1.473(8)
